data_4328396
loop_
_publ_author_name
'Ying Yang'
'Na Zhao'
'Yile Wu'
'Hongping Zhu'
'Herbert W. Roesky'

_publ_contact_author
;
Herbert W. ROESKY
;
_publ_contact_author_address
;
Institut fuer Anorganische Chemie
Universitaet Goettingen
Tammannstrasse 4, 37077 Goettingen (Germany)
;
_publ_contact_author_email hroesky@gwdg.de
_publ_section_title
;
 Synthesis and Characterization of \b-Diketiminate Germanium(II) Compounds
;
_journal_name_full 'Inorganic Chemistry'
_journal_page_first 2425
_journal_page_last 2431
_journal_paper_doi 10.1021/ic202388d
_journal_volume 51
_journal_year 2012
_chemical_formula_sum 'C33 H50 Ge N2 O'
_chemical_formula_weight 563.34
_chemical_name_common LGeOtBu
_space_group_IT_number 14
_symmetry_cell_setting monoclinic
_symmetry_space_group_name_Hall '-P 2yn'
_symmetry_space_group_name_H-M 'P 1 21/n 1'
_atom_sites_solution_hydrogens geom
_atom_sites_solution_primary direct
_atom_sites_solution_secondary difmap
_audit_creation_method SHELXL-97
_cell_angle_alpha 90.00
_cell_angle_beta 107.07(3)
_cell_angle_gamma 90.00
_cell_formula_units_Z 4
_cell_length_a 13.341(3)
_cell_length_b 16.611(3)
_cell_length_c 15.085(3)
_cell_measurement_reflns_used 22644
_cell_measurement_temperature 173(2)
_cell_measurement_theta_max 55.00
_cell_measurement_theta_min 6.08
_cell_volume 3195.7(12)
_computing_cell_refinement RAPID-AUTO
_computing_data_collection 'RAPID-AUTO (Rigaku Corporation, 1998)'
_computing_data_reduction
;
CrystalStructure (Rigaku/MSC and Rigaku Corporation, 2002)
;
_computing_molecular_graphics 'Bruker SHELXTL'
_computing_publication_material 'Bruker SHELXTL'
_computing_structure_refinement 'SHELXL-97 (Sheldrick, 1997)'
_computing_structure_solution 'SHELXS-97 (Sheldrick, 1990)'
_diffrn_ambient_temperature 173(2)
_diffrn_measured_fraction_theta_full 0.996
_diffrn_measured_fraction_theta_max 0.996
_diffrn_measurement_device_type 'Rigaku RAXIS-RAPID'
_diffrn_measurement_method '\w scan'
_diffrn_radiation_monochromator graphite
_diffrn_radiation_source 'Rotating Anode'
_diffrn_radiation_type MoK\a
_diffrn_radiation_wavelength 0.71073
_diffrn_reflns_av_R_equivalents 0.0379
_diffrn_reflns_av_sigmaI/netI 0.0324
_diffrn_reflns_limit_h_max 17
_diffrn_reflns_limit_h_min -17
_diffrn_reflns_limit_k_max 21
_diffrn_reflns_limit_k_min -21
_diffrn_reflns_limit_l_max 19
_diffrn_reflns_limit_l_min -19
_diffrn_reflns_number 30657
_diffrn_reflns_theta_full 27.48
_diffrn_reflns_theta_max 27.48
_diffrn_reflns_theta_min 3.04
_exptl_absorpt_coefficient_mu 0.984
_exptl_absorpt_correction_T_max 0.8126
_exptl_absorpt_correction_T_min 0.5897
_exptl_absorpt_correction_type multi-scan
_exptl_absorpt_process_details 'ABSCOR (Higashi, 1995)'
_exptl_crystal_colour 'Pale Yellow'
_exptl_crystal_density_diffrn 1.171
_exptl_crystal_description Block
_exptl_crystal_F_000 1208
_exptl_crystal_size_max 0.60
_exptl_crystal_size_mid 0.45
_exptl_crystal_size_min 0.22
_refine_diff_density_max 0.357
_refine_diff_density_min -0.299
_refine_diff_density_rms 0.051
_refine_ls_extinction_method none
_refine_ls_goodness_of_fit_ref 1.081
_refine_ls_hydrogen_treatment constr
_refine_ls_matrix_type full
_refine_ls_number_parameters 364
_refine_ls_number_reflns 7307
_refine_ls_number_restraints 4
_refine_ls_restrained_S_all 1.092
_refine_ls_R_factor_all 0.0451
_refine_ls_R_factor_gt 0.0319
_refine_ls_shift/su_max 0.002
_refine_ls_shift/su_mean 0.000
_refine_ls_structure_factor_coef Fsqd
_refine_ls_weighting_details 'calc w=1/[\s^2^(Fo^2^)+(0.0407P)^2^+0.5500P] where P=(Fo^2^+2Fc^2^)/3'
_refine_ls_weighting_scheme calc
_refine_ls_wR_factor_gt 0.0771
_refine_ls_wR_factor_ref 0.0823
_reflns_number_gt 5839
_reflns_number_total 7307
_reflns_threshold_expression >2sigma(I)
_cod_data_source_file ic202388d_si_001_2.cif
_cod_data_source_block yy256
_cod_original_cell_volume 3195.7(11)
_cod_database_code 4328396

loop_
_symmetry_equiv_pos_as_xyz
'x, y, z'
'-x+1/2, y+1/2, -z+1/2'
'-x, -y, -z'
'x-1/2, -y-1/2, z-1/2'

loop_
_atom_site_label
_atom_site_type_symbol
_atom_site_fract_x
_atom_site_fract_y
_atom_site_fract_z
_atom_site_U_iso_or_equiv
_atom_site_adp_type
_atom_site_occupancy
_atom_site_symmetry_multiplicity
_atom_site_calc_flag
_atom_site_refinement_flags
_atom_site_disorder_assembly
_atom_site_disorder_group
Ge1 Ge 0.893749(14) 0.323931(9) 0.562320(12) 0.02390(7) Uani 1 1 d . . .
N1 N 0.90325(11) 0.20382(8) 0.54087(9) 0.0242(3) Uani 1 1 d . . .
N2 N 0.79958(11) 0.29757(8) 0.64119(9) 0.0245(3) Uani 1 1 d . . .
O1 O 0.78567(10) 0.34313(7) 0.45760(8) 0.0313(3) Uani 1 1 d . A .
C5 C 0.76831(16) 0.23139(11) 0.77580(13) 0.0360(4) Uani 1 1 d . . .
H5A H 0.7868 0.2797 0.8145 0.054 Uiso 1 1 calc R . .
H5B H 0.7931 0.1835 0.8138 0.054 Uiso 1 1 calc R . .
H5C H 0.6920 0.2286 0.7491 0.054 Uiso 1 1 calc R . .
C4 C 0.81917(13) 0.23509(9) 0.69890(11) 0.0252(3) Uani 1 1 d . . .
C3 C 0.88298(14) 0.17116(9) 0.68924(12) 0.0271(4) Uani 1 1 d . . .
H3 H 0.9087 0.1370 0.7415 0.032 Uiso 1 1 calc R . .
C2 C 0.91295(13) 0.15233(9) 0.60997(12) 0.0256(3) Uani 1 1 d . . .
C1 C 0.95544(16) 0.06857(10) 0.60498(13) 0.0356(4) Uani 1 1 d . . .
H1A H 0.9359 0.0508 0.5402 0.053 Uiso 1 1 calc R . .
H1B H 0.9259 0.0314 0.6412 0.053 Uiso 1 1 calc R . .
H1C H 1.0320 0.0692 0.6303 0.053 Uiso 1 1 calc R . .
C6 C 0.72254(13) 0.35747(10) 0.64431(11) 0.0259(3) Uani 1 1 d . . .
C7 C 0.61812(14) 0.34602(11) 0.59138(12) 0.0300(4) Uani 1 1 d . . .
C8 C 0.54805(15) 0.40959(12) 0.58584(13) 0.0376(4) Uani 1 1 d . . .
H8 H 0.4771 0.4036 0.5495 0.045 Uiso 1 1 calc R . .
C9 C 0.58024(16) 0.48122(12) 0.63237(14) 0.0425(5) Uani 1 1 d . . .
H9 H 0.5322 0.5245 0.6263 0.051 Uiso 1 1 calc R . .
C10 C 0.68152(16) 0.48949(11) 0.68717(15) 0.0403(5) Uani 1 1 d . . .
H10 H 0.7021 0.5382 0.7206 0.048 Uiso 1 1 calc R . .
C11 C 0.75539(14) 0.42844(10) 0.69525(13) 0.0311(4) Uani 1 1 d . . .
C12 C 0.57919(15) 0.26678(12) 0.54240(13) 0.0386(4) Uani 1 1 d . . .
H12 H 0.6410 0.2303 0.5511 0.046 Uiso 1 1 calc R . .
C13 C 0.5008(2) 0.22543(16) 0.58482(19) 0.0676(7) Uani 1 1 d . . .
H13A H 0.4380 0.2590 0.5744 0.101 Uiso 1 1 calc R . .
H13B H 0.5332 0.2182 0.6516 0.101 Uiso 1 1 calc R . .
H13C H 0.4812 0.1728 0.5555 0.101 Uiso 1 1 calc R . .
C14 C 0.5293(2) 0.27834(15) 0.43935(15) 0.0608(7) Uani 1 1 d . . .
H14A H 0.4680 0.3136 0.4291 0.091 Uiso 1 1 calc R . .
H14B H 0.5074 0.2260 0.4101 0.091 Uiso 1 1 calc R . .
H14C H 0.5803 0.3029 0.4122 0.091 Uiso 1 1 calc R . .
C15 C 0.86499(15) 0.44054(11) 0.76004(13) 0.0366(4) Uani 1 1 d . . .
H15 H 0.9055 0.3900 0.7594 0.044 Uiso 1 1 calc R . .
C16 C 0.86320(19) 0.45481(15) 0.86005(15) 0.0549(6) Uani 1 1 d . . .
H16A H 0.8273 0.5057 0.8634 0.082 Uiso 1 1 calc R . .
H16B H 0.9353 0.4574 0.9011 0.082 Uiso 1 1 calc R . .
H16C H 0.8259 0.4105 0.8795 0.082 Uiso 1 1 calc R . .
C17 C 0.92266(18) 0.50957(13) 0.72875(17) 0.0545(6) Uani 1 1 d . . .
H17A H 0.9287 0.4978 0.6669 0.082 Uiso 1 1 calc R . .
H17B H 0.9928 0.5155 0.7726 0.082 Uiso 1 1 calc R . .
H17C H 0.8833 0.5597 0.7267 0.082 Uiso 1 1 calc R . .
C18 C 0.92860(15) 0.18025(9) 0.45809(12) 0.0302(4) Uani 1 1 d . . .
C19 C 0.84660(17) 0.15712(11) 0.37964(13) 0.0379(5) Uani 1 1 d . . .
C20 C 0.8742(2) 0.13523(12) 0.30073(14) 0.0526(6) Uani 1 1 d . . .
H20 H 0.8208 0.1180 0.2472 0.063 Uiso 1 1 calc R . .
C21 C 0.9759(2) 0.13781(13) 0.29809(15) 0.0582(7) Uani 1 1 d . . .
H21 H 0.9922 0.1224 0.2432 0.070 Uiso 1 1 calc R . .
C22 C 1.0540(2) 0.16243(12) 0.37407(16) 0.0507(6) Uani 1 1 d . . .
H22 H 1.1241 0.1645 0.3711 0.061 Uiso 1 1 calc R . .
C23 C 1.03286(16) 0.18472(10) 0.45623(14) 0.0369(4) Uani 1 1 d . . .
C24 C 1.12266(15) 0.21205(13) 0.53841(15) 0.0428(5) Uani 1 1 d . . .
H24 H 1.0941 0.2204 0.5920 0.051 Uiso 1 1 calc R . .
C25 C 1.16782(19) 0.29256(15) 0.51825(19) 0.0614(6) Uani 1 1 d . . .
H25A H 1.1938 0.2867 0.4642 0.092 Uiso 1 1 calc R . .
H25B H 1.2257 0.3087 0.5722 0.092 Uiso 1 1 calc R . .
H25C H 1.1129 0.3338 0.5055 0.092 Uiso 1 1 calc R . .
C26 C 1.20997(19) 0.14861(17) 0.56704(19) 0.0643(7) Uani 1 1 d . . .
H26A H 1.1799 0.0970 0.5780 0.096 Uiso 1 1 calc R . .
H26B H 1.2626 0.1660 0.6240 0.096 Uiso 1 1 calc R . .
H26C H 1.2431 0.1423 0.5174 0.096 Uiso 1 1 calc R . .
C27 C 0.73338(17) 0.15665(12) 0.38049(14) 0.0446(5) Uani 1 1 d . . .
H27 H 0.7245 0.2025 0.4204 0.053 Uiso 1 1 calc R . .
C28 C 0.6557(2) 0.16978(15) 0.28415(17) 0.0657(7) Uani 1 1 d . . .
H28A H 0.6776 0.2165 0.2547 0.099 Uiso 1 1 calc R . .
H28B H 0.5855 0.1794 0.2902 0.099 Uiso 1 1 calc R . .
H28C H 0.6542 0.1218 0.2459 0.099 Uiso 1 1 calc R . .
C29 C 0.7039(2) 0.07986(15) 0.42247(19) 0.0694(8) Uani 1 1 d . . .
H29A H 0.7143 0.0333 0.3863 0.104 Uiso 1 1 calc R . .
H29B H 0.6301 0.0826 0.4213 0.104 Uiso 1 1 calc R . .
H29C H 0.7483 0.0744 0.4867 0.104 Uiso 1 1 calc R . .
C30 C 0.78783(17) 0.40938(11) 0.39758(14) 0.0448(5) Uani 1 1 d D . .
C31 C 0.6899(2) 0.40666(16) 0.31814(18) 0.0718(8) Uani 1 1 d . A .
H31A H 0.6840 0.3540 0.2878 0.108 Uiso 1 1 calc R . .
H31B H 0.6922 0.4489 0.2735 0.108 Uiso 1 1 calc R . .
H31C H 0.6291 0.4153 0.3409 0.108 Uiso 1 1 calc R . .
C32 C 0.8735(4) 0.3848(5) 0.3485(4) 0.076(2) Uani 0.666(11) 1 d PD A 2
H32A H 0.8583 0.3307 0.3222 0.114 Uiso 0.666(11) 1 calc PR A 2
H32B H 0.9431 0.3853 0.3942 0.114 Uiso 0.666(11) 1 calc PR A 2
H32C H 0.8721 0.4233 0.2989 0.114 Uiso 0.666(11) 1 calc PR A 2
C33 C 0.8338(9) 0.4845(4) 0.4415(6) 0.051(2) Uani 0.334(11) 1 d PD A 2
H33A H 0.7885 0.5078 0.4755 0.077 Uiso 0.334(11) 1 calc PR A 2
H33B H 0.8405 0.5224 0.3938 0.077 Uiso 0.334(11) 1 calc PR A 2
H33C H 0.9032 0.4737 0.4846 0.077 Uiso 0.334(11) 1 calc PR A 2
C32' C 0.8885(6) 0.4405(10) 0.3946(14) 0.100(6) Uani 0.334(11) 1 d PD A 1
H32D H 0.9063 0.4886 0.4337 0.150 Uiso 0.334(11) 1 calc PR A 1
H32E H 0.8846 0.4546 0.3305 0.150 Uiso 0.334(11) 1 calc PR A 1
H32F H 0.9426 0.3994 0.4174 0.150 Uiso 0.334(11) 1 calc PR A 1
C33' C 0.7624(11) 0.4846(3) 0.4500(4) 0.119(4) Uani 0.666(11) 1 d PD A 1
H33D H 0.6991 0.4741 0.4685 0.178 Uiso 0.666(11) 1 calc PR A 1
H33E H 0.7509 0.5317 0.4090 0.178 Uiso 0.666(11) 1 calc PR A 1
H33F H 0.8214 0.4952 0.5054 0.178 Uiso 0.666(11) 1 calc PR A 1

loop_
_atom_site_aniso_label
_atom_site_aniso_U_11
_atom_site_aniso_U_22
_atom_site_aniso_U_33
_atom_site_aniso_U_23
_atom_site_aniso_U_13
_atom_site_aniso_U_12
Ge1 0.02591(11) 0.02071(9) 0.02727(10) 0.00056(7) 0.01122(7) -0.00014(7)
N1 0.0281(8) 0.0209(6) 0.0254(7) -0.0021(5) 0.0107(6) 0.0020(6)
N2 0.0255(7) 0.0222(6) 0.0276(7) 0.0002(6) 0.0105(6) 0.0020(6)
O1 0.0356(7) 0.0278(6) 0.0306(6) 0.0088(5) 0.0098(5) 0.0025(5)
C5 0.0408(11) 0.0363(10) 0.0375(10) 0.0067(8) 0.0220(9) 0.0047(8)
C4 0.0251(9) 0.0253(8) 0.0260(8) 0.0014(7) 0.0090(7) -0.0019(7)
C3 0.0290(9) 0.0247(8) 0.0281(8) 0.0071(7) 0.0094(7) 0.0039(7)
C2 0.0245(9) 0.0209(7) 0.0311(9) 0.0014(7) 0.0076(7) 0.0023(6)
C1 0.0438(11) 0.0247(8) 0.0402(10) 0.0004(8) 0.0151(9) 0.0074(8)
C6 0.0271(9) 0.0246(8) 0.0303(9) 0.0052(7) 0.0150(7) 0.0047(7)
C7 0.0292(10) 0.0324(9) 0.0305(9) 0.0056(7) 0.0122(7) 0.0029(7)
C8 0.0274(10) 0.0471(11) 0.0409(11) 0.0118(9) 0.0137(8) 0.0103(8)
C9 0.0440(12) 0.0365(10) 0.0538(12) 0.0116(9) 0.0250(10) 0.0181(9)
C10 0.0434(12) 0.0284(9) 0.0560(12) -0.0011(9) 0.0253(10) 0.0065(8)
C11 0.0337(10) 0.0268(8) 0.0389(10) 0.0011(7) 0.0200(8) 0.0032(7)
C12 0.0285(10) 0.0421(11) 0.0422(11) -0.0023(9) 0.0058(8) -0.0010(8)
C13 0.0703(18) 0.0635(16) 0.0715(17) -0.0012(13) 0.0245(14) -0.0269(14)
C14 0.0592(16) 0.0674(16) 0.0464(13) -0.0051(11) 0.0006(11) -0.0075(12)
C15 0.0361(11) 0.0311(9) 0.0452(11) -0.0099(8) 0.0158(9) 0.0001(8)
C16 0.0562(15) 0.0649(14) 0.0444(13) -0.0128(11) 0.0157(11) -0.0040(12)
C17 0.0493(14) 0.0517(13) 0.0662(15) -0.0126(11) 0.0228(12) -0.0172(11)
C18 0.0436(11) 0.0221(8) 0.0278(9) -0.0001(7) 0.0152(8) 0.0047(7)
C19 0.0565(13) 0.0255(8) 0.0295(10) -0.0027(7) 0.0093(9) 0.0029(8)
C20 0.0855(19) 0.0392(11) 0.0310(11) -0.0077(9) 0.0138(11) 0.0046(11)
C21 0.100(2) 0.0481(13) 0.0385(12) -0.0037(10) 0.0388(14) 0.0137(13)
C22 0.0699(16) 0.0458(12) 0.0516(13) 0.0018(10) 0.0413(13) 0.0099(11)
C23 0.0485(12) 0.0304(9) 0.0399(10) 0.0008(8) 0.0255(9) 0.0075(8)
C24 0.0334(11) 0.0516(12) 0.0509(12) -0.0033(10) 0.0239(9) 0.0048(9)
C25 0.0494(14) 0.0581(14) 0.0832(18) -0.0091(13) 0.0296(13) -0.0088(12)
C26 0.0467(15) 0.0767(16) 0.0745(17) 0.0071(14) 0.0255(13) 0.0193(13)
C27 0.0502(13) 0.0389(10) 0.0363(11) -0.0079(9) -0.0002(9) -0.0029(9)
C28 0.0670(18) 0.0622(16) 0.0496(14) -0.0079(11) -0.0115(12) 0.0034(12)
C29 0.0547(16) 0.0641(16) 0.0791(18) 0.0119(14) 0.0035(13) -0.0144(13)
C30 0.0517(13) 0.0370(10) 0.0407(11) 0.0188(9) 0.0058(10) -0.0043(9)
C31 0.0767(19) 0.0679(16) 0.0578(15) 0.0321(13) -0.0005(13) 0.0026(14)
C32 0.058(3) 0.104(5) 0.073(3) 0.056(3) 0.030(2) 0.003(3)
C33 0.077(6) 0.029(3) 0.046(4) 0.008(3) 0.016(4) -0.015(4)
C32' 0.066(6) 0.085(8) 0.168(14) 0.093(10) 0.064(8) 0.021(6)
C33' 0.250(12) 0.029(2) 0.064(3) 0.016(2) 0.026(5) 0.011(4)

loop_
_atom_type_symbol
_atom_type_description
_atom_type_scat_dispersion_real
_atom_type_scat_dispersion_imag
_atom_type_scat_source
C C 0.0033 0.0016 'International Tables Vol C Tables 4.2.6.8 and 6.1.1.4'
H H 0.0000 0.0000 'International Tables Vol C Tables 4.2.6.8 and 6.1.1.4'
N N 0.0061 0.0033 'International Tables Vol C Tables 4.2.6.8 and 6.1.1.4'
O O 0.0106 0.0060 'International Tables Vol C Tables 4.2.6.8 and 6.1.1.4'
Ge Ge 0.1547 1.8001 'International Tables Vol C Tables 4.2.6.8 and 6.1.1.4'

loop_
_geom_angle_atom_site_label_1
_geom_angle_atom_site_label_2
_geom_angle_atom_site_label_3
_geom_angle
O1 Ge1 N2 94.46(6)
O1 Ge1 N1 95.97(5)
N2 Ge1 N1 87.68(5)
C2 N1 C18 120.87(14)
C2 N1 Ge1 120.33(11)
C18 N1 Ge1 116.52(10)
C4 N2 C6 121.49(14)
C4 N2 Ge1 121.26(11)
C6 N2 Ge1 116.31(10)
C30 O1 Ge1 121.60(11)
C4 C5 H5A 109.5
C4 C5 H5B 109.5
H5A C5 H5B 109.5
C4 C5 H5C 109.5
H5A C5 H5C 109.5
H5B C5 H5C 109.5
N2 C4 C3 122.29(15)
N2 C4 C5 119.28(15)
C3 C4 C5 118.41(14)
C4 C3 C2 126.44(15)
C4 C3 H3 116.8
C2 C3 H3 116.8
N1 C2 C3 122.70(15)
N1 C2 C1 120.39(15)
C3 C2 C1 116.89(15)
C2 C1 H1A 109.5
C2 C1 H1B 109.5
H1A C1 H1B 109.5
C2 C1 H1C 109.5
H1A C1 H1C 109.5
H1B C1 H1C 109.5
C7 C6 C11 121.60(16)
C7 C6 N2 119.15(15)
C11 C6 N2 119.10(15)
C8 C7 C6 117.89(17)
C8 C7 C12 119.82(17)
C6 C7 C12 122.28(16)
C9 C8 C7 121.14(18)
C9 C8 H8 119.4
C7 C8 H8 119.4
C10 C9 C8 119.81(17)
C10 C9 H9 120.1
C8 C9 H9 120.1
C9 C10 C11 121.80(18)
C9 C10 H10 119.1
C11 C10 H10 119.1
C10 C11 C6 117.62(18)
C10 C11 C15 118.91(16)
C6 C11 C15 123.44(15)
C14 C12 C7 111.90(17)
C14 C12 C13 109.66(19)
C7 C12 C13 111.12(18)
C14 C12 H12 108.0
C7 C12 H12 108.0
C13 C12 H12 108.0
C12 C13 H13A 109.5
C12 C13 H13B 109.5
H13A C13 H13B 109.5
C12 C13 H13C 109.5
H13A C13 H13C 109.5
H13B C13 H13C 109.5
C12 C14 H14A 109.5
C12 C14 H14B 109.5
H14A C14 H14B 109.5
C12 C14 H14C 109.5
H14A C14 H14C 109.5
H14B C14 H14C 109.5
C11 C15 C17 112.20(17)
C11 C15 C16 111.36(16)
C17 C15 C16 109.98(17)
C11 C15 H15 107.7
C17 C15 H15 107.7
C16 C15 H15 107.7
C15 C16 H16A 109.5
C15 C16 H16B 109.5
H16A C16 H16B 109.5
C15 C16 H16C 109.5
H16A C16 H16C 109.5
H16B C16 H16C 109.5
C15 C17 H17A 109.5
C15 C17 H17B 109.5
H17A C17 H17B 109.5
C15 C17 H17C 109.5
H17A C17 H17C 109.5
H17B C17 H17C 109.5
C23 C18 C19 121.88(17)
C23 C18 N1 119.34(16)
C19 C18 N1 118.70(17)
C20 C19 C18 117.0(2)
C20 C19 C27 121.33(19)
C18 C19 C27 121.65(17)
C21 C20 C19 121.9(2)
C21 C20 H20 119.0
C19 C20 H20 119.0
C22 C21 C20 120.2(2)
C22 C21 H21 119.9
C20 C21 H21 119.9
C21 C22 C23 121.4(2)
C21 C22 H22 119.3
C23 C22 H22 119.3
C22 C23 C18 117.6(2)
C22 C23 C24 119.11(19)
C18 C23 C24 123.32(16)
C23 C24 C25 111.13(18)
C23 C24 C26 112.08(19)
C25 C24 C26 110.15(19)
C23 C24 H24 107.8
C25 C24 H24 107.8
C26 C24 H24 107.8
C24 C25 H25A 109.5
C24 C25 H25B 109.5
H25A C25 H25B 109.5
C24 C25 H25C 109.5
H25A C25 H25C 109.5
H25B C25 H25C 109.5
C24 C26 H26A 109.5
C24 C26 H26B 109.5
H26A C26 H26B 109.5
C24 C26 H26C 109.5
H26A C26 H26C 109.5
H26B C26 H26C 109.5
C19 C27 C29 112.78(18)
C19 C27 C28 112.9(2)
C29 C27 C28 109.11(19)
C19 C27 H27 107.2
C29 C27 H27 107.2
C28 C27 H27 107.2
C27 C28 H28A 109.5
C27 C28 H28B 109.5
H28A C28 H28B 109.5
C27 C28 H28C 109.5
H28A C28 H28C 109.5
H28B C28 H28C 109.5
C27 C29 H29A 109.5
C27 C29 H29B 109.5
H29A C29 H29B 109.5
C27 C29 H29C 109.5
H29A C29 H29C 109.5
H29B C29 H29C 109.5
O1 C30 C32' 119.0(4)
O1 C30 C33 117.0(4)
C32' C30 C33 56.0(12)
O1 C30 C31 108.03(17)
C32' C30 C31 125.8(7)
C33 C30 C31 122.8(4)
O1 C30 C33' 104.3(3)
C32' C30 C33' 94.1(12)
C33 C30 C33' 38.2(4)
C31 C30 C33' 99.3(4)
O1 C30 C32 104.4(3)
C32' C30 C32 43.7(7)
C33 C30 C32 99.6(7)
C31 C30 C32 101.5(3)
C33' C30 C32 137.1(7)
C30 C31 H31A 109.5
C30 C31 H31B 109.5
H31A C31 H31B 109.5
C30 C31 H31C 109.5
H31A C31 H31C 109.5
H31B C31 H31C 109.5
C30 C32 H32A 109.5
C30 C32 H32B 109.5
H32A C32 H32B 109.5
C30 C32 H32C 109.5
H32A C32 H32C 109.5
H32B C32 H32C 109.5
C30 C33 H33A 109.5
C30 C33 H33B 109.5
H33A C33 H33B 109.5
C30 C33 H33C 109.5
H33A C33 H33C 109.5
H33B C33 H33C 109.5
C30 C32' H32D 109.5
C30 C32' H32E 109.5
H32D C32' H32E 109.5
C30 C32' H32F 109.5
H32D C32' H32F 109.5
H32E C32' H32F 109.5
C30 C33' H33D 109.5
C30 C33' H33E 109.5
H33D C33' H33E 109.5
C30 C33' H33F 109.5
H33D C33' H33F 109.5
H33E C33' H33F 109.5

loop_
_geom_bond_atom_site_label_1
_geom_bond_atom_site_label_2
_geom_bond_distance
Ge1 O1 1.8272(14)
Ge1 N2 2.0159(14)
Ge1 N1 2.0312(14)
N1 C2 1.325(2)
N1 C18 1.440(2)
N2 C4 1.330(2)
N2 C6 1.441(2)
O1 C30 1.431(2)
C5 C4 1.507(2)
C5 H5A 0.9800
C5 H5B 0.9800
C5 H5C 0.9800
C4 C3 1.395(2)
C3 C2 1.403(2)
C3 H3 0.9500
C2 C1 1.513(2)
C1 H1A 0.9800
C1 H1B 0.9800
C1 H1C 0.9800
C6 C7 1.400(2)
C6 C11 1.405(2)
C7 C8 1.396(3)
C7 C12 1.524(3)
C8 C9 1.384(3)
C8 H8 0.9500
C9 C10 1.368(3)
C9 H9 0.9500
C10 C11 1.394(2)
C10 H10 0.9500
C11 C15 1.515(3)
C12 C14 1.513(3)
C12 C13 1.539(3)
C12 H12 1.0000
C13 H13A 0.9800
C13 H13B 0.9800
C13 H13C 0.9800
C14 H14A 0.9800
C14 H14B 0.9800
C14 H14C 0.9800
C15 C17 1.531(3)
C15 C16 1.534(3)
C15 H15 1.0000
C16 H16A 0.9800
C16 H16B 0.9800
C16 H16C 0.9800
C17 H17A 0.9800
C17 H17B 0.9800
C17 H17C 0.9800
C18 C23 1.401(3)
C18 C19 1.409(3)
C19 C20 1.393(3)
C19 C27 1.514(3)
C20 C21 1.371(3)
C20 H20 0.9500
C21 C22 1.365(3)
C21 H21 0.9500
C22 C23 1.399(3)
C22 H22 0.9500
C23 C24 1.519(3)
C24 C25 1.534(3)
C24 C26 1.536(3)
C24 H24 1.0000
C25 H25A 0.9800
C25 H25B 0.9800
C25 H25C 0.9800
C26 H26A 0.9800
C26 H26B 0.9800
C26 H26C 0.9800
C27 C29 1.526(3)
C27 C28 1.533(3)
C27 H27 1.0000
C28 H28A 0.9800
C28 H28B 0.9800
C28 H28C 0.9800
C29 H29A 0.9800
C29 H29B 0.9800
C29 H29C 0.9800
C30 C32' 1.453(7)
C30 C33 1.461(7)
C30 C31 1.492(3)
C30 C33' 1.569(6)
C30 C32 1.587(5)
C31 H31A 0.9800
C31 H31B 0.9800
C31 H31C 0.9800
C32 H32A 0.9800
C32 H32B 0.9800
C32 H32C 0.9800
C33 H33A 0.9800
C33 H33B 0.9800
C33 H33C 0.9800
C32' H32D 0.9800
C32' H32E 0.9800
C32' H32F 0.9800
C33' H33D 0.9800
C33' H33E 0.9800
C33' H33F 0.9800
